data_4319675
loop_
_publ_author_name
'Shigeyuki Nagasato'
'Ikuko Katsuki'
'Yuri Motoda'
'Yukinari Sunatsuki'
'Naohide Matsumoto'
'Masaaki Kojima'

_publ_contact_author_address
;
Department of Chemistry, Faculty of Science, Kumamoto University, 
Kurokami 2-39-1, Kumamoto 860-8555, 
Japan
;
_publ_contact_author_email ' naohide@aster.sci.kumamoto-u.ac.jp '
_publ_contact_author_fax ' +81-96-342-3390'
_publ_contact_author_name ' Naohide Matsumoto'
_publ_contact_author_phone ' +81-96-342-3390'
_publ_section_title
;
 Correlation among Crystal Shape, Absolute Configuration, and Circular
 Dichroism Spectrum of Enantiomorphs of
 Tris[2-(((2-phenylimidazol-4-yl)methylidene)amino)ethyl]- aminemetal(II)
 Nitrate-Methanol (1/1)
;
_journal_name_full 'Inorganic Chemistry'
_journal_page_first 2534
_journal_page_last 2540
_journal_paper_doi 10.1021/ic001254o
_journal_volume 40
_journal_year 2001
_chemical_formula_sum 'C37 H40 Mn N12 O7'
_chemical_formula_weight 819.74
_space_group_IT_number 19
_symmetry_cell_setting orthorhombic
_symmetry_Int_Tables_number 19
_symmetry_space_group_name_Hall 'P 2ac 2ab'
_symmetry_space_group_name_H-M 'P 21 21 21'
_cell_angle_alpha 90.000
_cell_angle_beta 90.000
_cell_angle_gamma 90.000
_cell_formula_units_Z 4
_cell_length_a 14.206(1)
_cell_length_b 22.690(3)
_cell_length_c 12.168(2)
_cell_measurement_reflns_used 25
_cell_measurement_temperature 293.2
_cell_measurement_theta_max 15.6
_cell_measurement_theta_min 10.1
_cell_volume 3922.2(9)
_computing_cell_refinement 'MSC/AFC Diffractometer Control'
_computing_data_collection 'MSC/AFC Diffractometer Control'
_computing_data_reduction 'teXsan for Windows (MSC, 1997)'
_computing_publication_material 'teXsan for Windows (MSC, 1997)'
_computing_structure_refinement 'teXsan for Windows (MSC, 1997)'
_computing_structure_solution 'SIR92 (Altomare, et. al. 1993)'
_diffrn_ambient_temperature 293.2
_diffrn_measurement_device AFC7R
_diffrn_measurement_method \w-2\q
_diffrn_orient_matrix_UB_11 0.03421
_diffrn_orient_matrix_UB_12 0.03840
_diffrn_orient_matrix_UB_13 0.00554
_diffrn_orient_matrix_UB_21 -0.05707
_diffrn_orient_matrix_UB_22 0.02108
_diffrn_orient_matrix_UB_23 -0.27794
_diffrn_orient_matrix_UB_31 -0.22989
_diffrn_orient_matrix_UB_32 0.00483
_diffrn_orient_matrix_UB_33 0.07714
_diffrn_radiation_detector 'scintillation counter'
_diffrn_radiation_monochromator graphite
_diffrn_radiation_source 'X-ray tube'
_diffrn_radiation_type 'Mo K\a'
_diffrn_radiation_wavelength 0.7107
_diffrn_reflns_av_R_equivalents 0.00000
_diffrn_reflns_av_sigmaI/netI 0.052
_diffrn_reflns_limit_h_max 16
_diffrn_reflns_limit_h_min 0
_diffrn_reflns_limit_k_max 26
_diffrn_reflns_limit_k_min 0
_diffrn_reflns_limit_l_max 14
_diffrn_reflns_limit_l_min 0
_diffrn_reflns_number 3888
_diffrn_reflns_reduction_process 'Lp corrections applied'
_diffrn_reflns_theta_max 24.99
_diffrn_reflns_theta_min 1.43
_diffrn_standards_decay_% -29.17
_diffrn_standards_interval_count 150
_diffrn_standards_number 3
_exptl_absorpt_coefficient_mu 0.401
_exptl_absorpt_correction_T_max 0.998
_exptl_absorpt_correction_T_min 0.916
_exptl_absorpt_correction_type '\y scans (North,Phillips & Matthews, 1968)'
_exptl_crystal_colour 'pale green'
_exptl_crystal_density_diffrn 1.388
_exptl_crystal_density_meas ?
_exptl_crystal_description NONE
_exptl_crystal_F_000 1708.00
_exptl_crystal_size_max 0.3
_exptl_crystal_size_mid 0.3
_exptl_crystal_size_min 0.2
_refine_diff_density_max 0.28
_refine_diff_density_min -0.41
_refine_ls_abs_structure_Flack -0.022(5)
_refine_ls_extinction_coef 0.00000019(1)
_refine_ls_extinction_expression 'equ(3) Acta Cryst.(1968) A24, p213.'
_refine_ls_extinction_method 'Zachariasen (1967)'
_refine_ls_goodness_of_fit_all 2.853
_refine_ls_goodness_of_fit_ref 2.850
_refine_ls_hydrogen_treatment noref
_refine_ls_matrix_type full
_refine_ls_number_constraints 0
_refine_ls_number_parameters 515
_refine_ls_number_reflns 3110
_refine_ls_number_restraints 0
_refine_ls_R_factor_all 0.0467
_refine_ls_R_factor_gt 0.0470
_refine_ls_shift/su_max 0.0000
_refine_ls_shift/su_mean 0.0000
_refine_ls_structure_factor_coef F
_refine_ls_weighting_details 'w = 1/[\s^2^(Fo)]'
_refine_ls_weighting_scheme sigma
_refine_ls_wR_factor_all 0.0300
_refine_ls_wR_factor_ref 0.0300
_reflns_number_gt 3110
_reflns_number_total 3888
_reflns_threshold_expression I>2.00\s(I)
_cod_data_source_file ic001254o_1.cif
_cod_data_source_block '_[MnH3L](NO3)2'
_cod_depositor_comments
;
The following automatic conversions were performed:

'_exptl_crystal_density_meas' value 'not measured' was changed to '?'
- the value is perceived as not measured.

Automatic conversion script
Id: cif_fix_values 3008 2015-01-20 13:52:24Z robertas 

The following automatic conversions were performed:
data name '_geom_bond_atom_site_label_D' replaced with
'_geom_hbond_atom_site_label_D' as specified in the replacement file
'/home/antanas/src/cod-tools/trunk/data/replacement-values/replacement_tags.lst'.

data
name '_geom_bond_atom_site_label_H' replaced with
'_geom_hbond_atom_site_label_H' as specified in the replacement file
'/home/antanas/src/cod-tools/trunk/data/replacement-values/replacement_tags.lst'.

data
name '_geom_contact_atom_site_label_a' replaced with
'_geom_hbond_atom_site_label_A' as specified in the replacement file
'/home/antanas/src/cod-tools/trunk/data/replacement-values/replacement_tags.lst'.

data
name '_geom_bond_distance_DH' replaced with '_geom_hbond_distance_DH'
as specified in the replacement file
'/home/antanas/src/cod-tools/trunk/data/replacement-values/replacement_tags.lst'.

data
name '_geom_contact_distance_HA' replaced with
'_geom_hbond_distance_HA' as specified in the replacement file
'/home/antanas/src/cod-tools/trunk/data/replacement-values/replacement_tags.lst'.

data
name '_geom_contact_distance_DA' replaced with
'_geom_hbond_distance_DA' as specified in the replacement file
'/home/antanas/src/cod-tools/trunk/data/replacement-values/replacement_tags.lst'.

data
name '_geom_angle_DHA' replaced with '_geom_hbond_angle_DHA' as
specified in the replacement file
'/home/antanas/src/cod-tools/trunk/data/replacement-values/replacement_tags.lst'.

data
name '_geom_contact_site_symmetry_A' replaced with
'_geom_hbond_site_symmetry_A' as specified in the replacement file
'/home/antanas/src/cod-tools/trunk/data/replacement-values/replacement_tags.lst'.

Automatic conversion script
Id: cif_correct_tags 5005 2017-03-03 11:38:54Z antanas 
;
_cod_original_cell_volume 3922.2(8)
_cod_original_sg_symbol_H-M 'P 21 21 21 '
_cod_original_formula_sum 'C37 H40 N12 Mn O7 '
_cod_database_code 4319675

loop_
_symmetry_equiv_pos_as_xyz
'   +x,   +y,   +z'
'1/2-x,   -y,1/2+z'
'1/2+x,1/2-y,   -z'
'   -x,1/2+y,1/2-z'

loop_
_atom_site_label
_atom_site_fract_x
_atom_site_fract_y
_atom_site_fract_z
_atom_site_U_iso_or_equiv
_atom_site_occupancy
_atom_site_refinement_flags
_atom_site_adp_type
_atom_site_calc_flag
_atom_site_calc_attached_atom
Mn(1) 0.53159(4) 0.39012(2) 0.85137(5) 0.0328(2) 1.000 . Uani d ?
O(1) 0.2919(2) 0.18614(11) 0.6357(2) 0.0710(11) 1.000 . Uani d ?
O(2) 0.1796(2) 0.2490(1) 0.6351(3) 0.0805(12) 1.000 . Uani d ?
O(3) 0.3013(2) 0.26456(13) 0.5345(2) 0.0742(12) 1.000 . Uani d ?
O(4) 0.5288(4) 0.1792(2) 0.0257(4) 0.216(3) 1.000 . Uani d ?
O(5) 0.5503(2) 0.1008(2) -0.0404(4) 0.141(2) 1.000 . Uani d ?
O(6) 0.4297(2) 0.1520(2) -0.0821(3) 0.119(2) 1.000 . Uani d ?
O(7) 0.4319(2) 0.18470(12) 0.4434(2) 0.0731(11) 1.000 . Uani d ?
N(1) 0.6060(2) 0.3388(1) 0.6226(3) 0.0410(11) 1.000 . Uani d ?
N(2) 0.4769(2) 0.30467(11) 0.7873(2) 0.0354(9) 1.000 . Uani d ?
N(3) 0.3684(2) 0.39160(13) 0.8900(2) 0.0331(9) 1.000 . Uani d ?
N(4) 0.2194(2) 0.3854(1) 0.9364(3) 0.0455(10) 1.000 . Uani d ?
N(5) 0.5099(2) 0.44099(12) 0.6914(2) 0.0421(11) 1.000 . Uani d ?
N(6) 0.5600(2) 0.48694(12) 0.8957(2) 0.0382(10) 1.000 . Uani d ?
N(7) 0.5704(2) 0.58081(13) 0.9403(3) 0.0497(11) 1.000 . Uani d ?
N(8) 0.6881(2) 0.37297(12) 0.8262(2) 0.0336(9) 1.000 . Uani d ?
N(9) 0.5841(2) 0.34875(13) 1.0116(2) 0.0329(10) 1.000 . Uani d ?
N(10) 0.6363(2) 0.32135(13) 1.1740(3) 0.0434(11) 1.000 . Uani d ?
N(11) 0.2573(3) 0.2332(2) 0.6013(3) 0.0546(13) 1.000 . Uani d ?
N(12) 0.5023(3) 0.1424(2) -0.0335(4) 0.083(2) 1.000 . Uani d ?
C(1) 0.5596(3) 0.2821(2) 0.6164(3) 0.053(1) 1.000 . Uani d ?
C(2) 0.5339(3) 0.2601(2) 0.7302(3) 0.0471(13) 1.000 . Uani d ?
C(3) 0.3900(3) 0.2958(2) 0.7996(3) 0.0388(12) 1.000 . Uani d ?
C(4) 0.3312(2) 0.3387(2) 0.8521(3) 0.0349(11) 1.000 . Uani d ?
C(5) 0.2388(3) 0.3355(2) 0.8809(3) 0.0460(13) 1.000 . Uani d ?
C(6) 0.2987(3) 0.4189(2) 0.9397(3) 0.0365(12) 1.000 . Uani d ?
C(7) 0.2981(3) 0.4777(2) 0.9928(3) 0.0371(12) 1.000 . Uani d ?
C(8) 0.2547(3) 0.4849(2) 1.0933(4) 0.062(2) 1.000 . Uani d ?
C(9) 0.2501(3) 0.5402(2) 1.1392(4) 0.073(2) 1.000 . Uani d ?
C(10) 0.2887(3) 0.5884(2) 1.0863(4) 0.065(2) 1.000 . Uani d ?
C(11) 0.3306(3) 0.5804(2) 0.9861(4) 0.057(2) 1.000 . Uani d ?
C(12) 0.3353(3) 0.5252(2) 0.9395(3) 0.046(1) 1.000 . Uani d ?
C(13) 0.5758(3) 0.3820(2) 0.5436(3) 0.055(1) 1.000 . Uani d ?
C(14) 0.4884(3) 0.4148(2) 0.5835(3) 0.062(2) 1.000 . Uani d ?
C(15) 0.5236(3) 0.4960(2) 0.6983(3) 0.0477(13) 1.000 . Uani d ?
C(16) 0.5479(3) 0.5218(2) 0.8019(3) 0.0433(12) 1.000 . Uani d ?
C(17) 0.5536(3) 0.5801(2) 0.8304(3) 0.057(2) 1.000 . Uani d ?
C(18) 0.5731(3) 0.5241(2) 0.9775(3) 0.0406(13) 1.000 . Uani d ?
C(19) 0.5899(3) 0.5101(2) 1.0950(4) 0.050(2) 1.000 . Uani d ?
C(20) 0.5331(4) 0.5351(2) 1.1743(4) 0.068(2) 1.000 . Uani d ?
C(21) 0.5535(4) 0.5252(3) 1.2841(4) 0.097(2) 1.000 . Uani d ?
C(22) 0.6269(5) 0.4918(3) 1.3149(5) 0.101(3) 1.000 . Uani d ?
C(23) 0.6844(4) 0.4650(2) 1.2369(5) 0.097(2) 1.000 . Uani d ?
C(24) 0.6665(3) 0.4751(2) 1.1248(4) 0.067(2) 1.000 . Uani d ?
C(25) 0.7078(3) 0.3359(2) 0.6394(3) 0.0499(13) 1.000 . Uani d ?
C(26) 0.7395(2) 0.3810(2) 0.7232(3) 0.0435(12) 1.000 . Uani d ?
C(27) 0.7328(3) 0.3545(2) 0.9092(3) 0.0391(13) 1.000 . Uani d ?
C(28) 0.6818(3) 0.3421(2) 1.0094(3) 0.0384(12) 1.000 . Uani d ?
C(29) 0.7138(3) 0.3254(2) 1.1101(3) 0.046(1) 1.000 . Uani d ?
C(30) 0.5590(3) 0.3351(2) 1.1138(3) 0.0392(13) 1.000 . Uani d ?
C(31) 0.4621(3) 0.3350(1) 1.1587(3) 0.0359(11) 1.000 . Uani d ?
C(32) 0.4414(3) 0.3675(2) 1.2525(3) 0.058(2) 1.000 . Uani d ?
C(33) 0.3530(3) 0.3663(2) 1.2969(4) 0.075(2) 1.000 . Uani d ?
C(34) 0.2836(3) 0.3350(2) 1.2478(4) 0.068(2) 1.000 . Uani d ?
C(35) 0.3033(3) 0.3041(2) 1.1545(4) 0.060(2) 1.000 . Uani d ?
C(36) 0.3923(3) 0.3036(2) 1.1096(3) 0.047(1) 1.000 . Uani d ?
C(37) 0.4680(4) 0.2036(2) 0.3486(4) 0.097(2) 1.000 . Uani d ?
H(1) 0.1598 0.3940 0.9679 0.057 1.000 . Uiso c ?
H(2) 0.5038 0.2856 0.5719 0.060 1.000 . Uiso c ?
H(3) 0.6005 0.2542 0.5801 0.060 1.000 . Uiso c ?
H(4) 0.5892 0.2507 0.7710 0.059 1.000 . Uiso c ?
H(5) 0.4971 0.2238 0.7243 0.059 1.000 . Uiso c ?
H(6) 0.3627 0.2590 0.7710 0.050 1.000 . Uiso c ?
H(7) 0.1949 0.3032 0.8639 0.058 1.000 . Uiso c ?
H(8) 0.2312 0.4522 1.1331 0.077 1.000 . Uiso c ?
H(9) 0.2202 0.5466 1.2107 0.097 1.000 . Uiso c ?
H(10) 0.2846 0.6288 1.1159 0.084 1.000 . Uiso c ?
H(11) 0.3610 0.6134 0.9487 0.074 1.000 . Uiso c ?
H(12) 0.3671 0.5209 0.8678 0.064 1.000 . Uiso c ?
H(13) 0.5783 0.6155 0.9882 0.062 1.000 . Uiso c ?
H(14) 0.6266 0.4110 0.5328 0.067 1.000 . Uiso c ?
H(15) 0.5653 0.3642 0.4735 0.067 1.000 . Uiso c ?
H(16) 0.4387 0.3861 0.5898 0.077 1.000 . Uiso c ?
H(17) 0.4705 0.4438 0.5323 0.077 1.000 . Uiso c ?
H(18) 0.5179 0.5208 0.6346 0.059 1.000 . Uiso c ?
H(19) 0.5503 0.6142 0.7830 0.071 1.000 . Uiso c ?
H(20) 0.4804 0.5605 1.1530 0.083 1.000 . Uiso c ?
H(21) 0.5129 0.5405 1.3419 0.109 1.000 . Uiso c ?
H(22) 0.6449 0.4851 1.3933 0.134 1.000 . Uiso c ?
H(23) 0.7369 0.4397 1.2590 0.118 1.000 . Uiso c ?
H(24) 0.7074 0.4566 1.0682 0.084 1.000 . Uiso c ?
H(25) 0.4101 0.1707 0.5118 0.085 1.000 . Uiso c ?
H(26) 0.6366 0.3104 1.2505 0.054 1.000 . Uiso c ?
H(27) 0.7265 0.2977 0.6650 0.062 1.000 . Uiso c ?
H(28) 0.7409 0.3427 0.5703 0.062 1.000 . Uiso c ?
H(29) 0.7277 0.4204 0.6935 0.061 1.000 . Uiso c ?
H(30) 0.8068 0.3787 0.7344 0.061 1.000 . Uiso c ?
H(31) 0.8012 0.3495 0.9054 0.046 1.000 . Uiso c ?
H(32) 0.7785 0.3179 1.1311 0.055 1.000 . Uiso c ?
H(33) 0.4939 0.3894 1.2905 0.070 1.000 . Uiso c ?
H(34) 0.3370 0.3912 1.3604 0.095 1.000 . Uiso c ?
H(35) 0.2207 0.3313 1.2786 0.081 1.000 . Uiso c ?
H(36) 0.2526 0.2823 1.1126 0.074 1.000 . Uiso c ?
H(37) 0.4078 0.2797 1.0442 0.060 1.000 . Uiso c ?
H(38) 0.5172 0.2332 0.3559 0.106 1.000 . Uiso c ?
H(39) 0.4929 0.1732 0.3017 0.106 1.000 . Uiso c ?
H(40) 0.4191 0.2235 0.3028 0.106 1.000 . Uiso c ?

loop_
_atom_site_aniso_label
_atom_site_aniso_U_11
_atom_site_aniso_U_22
_atom_site_aniso_U_33
_atom_site_aniso_U_12
_atom_site_aniso_U_13
_atom_site_aniso_U_23
Mn(1) 0.0335(3) 0.0280(3) 0.0368(3) -0.0027(3) -0.0025(3) 0.0001(3)
O(1) 0.098(3) 0.061(2) 0.053(2) 0.010(2) 0.004(2) 0.006(2)
O(2) 0.071(2) 0.104(3) 0.067(2) 0.026(2) 0.024(2) 0.023(2)
O(3) 0.099(3) 0.060(2) 0.064(2) -0.017(2) 0.021(2) 0.010(2)
O(4) 0.203(5) 0.157(5) 0.287(7) 0.087(4) -0.127(5) -0.119(5)
O(5) 0.074(3) 0.109(3) 0.240(5) 0.037(3) -0.078(3) -0.095(4)
O(6) 0.060(2) 0.196(5) 0.102(3) 0.033(3) -0.026(2) -0.001(3)
O(7) 0.088(3) 0.055(2) 0.076(2) -0.012(2) 0.026(2) 0.035(2)
N(1) 0.044(2) 0.040(2) 0.039(2) -0.002(2) 0.003(2) -0.002(2)
N(2) 0.040(2) 0.030(2) 0.037(2) 0.003(2) 0.003(2) -0.006(1)
N(3) 0.028(2) 0.034(2) 0.038(2) -0.001(2) -0.000(2) -0.004(2)
N(4) 0.032(2) 0.048(2) 0.057(2) -0.002(2) 0.008(2) -0.008(2)
N(5) 0.049(2) 0.042(2) 0.035(2) 0.005(2) -0.002(2) 0.001(2)
N(6) 0.041(2) 0.027(2) 0.046(2) 0.001(2) -0.005(2) -0.002(2)
N(7) 0.065(3) 0.025(2) 0.059(2) -0.006(2) -0.007(2) -0.004(2)
N(8) 0.034(2) 0.035(2) 0.032(2) -0.005(2) 0.005(2) -0.001(2)
N(9) 0.029(2) 0.034(2) 0.036(2) 0.004(2) -0.000(2) 0.005(2)
N(10) 0.045(2) 0.047(2) 0.038(2) -0.001(2) -0.000(2) 0.014(2)
N(11) 0.073(3) 0.054(3) 0.036(2) -0.003(2) -0.013(2) -0.012(2)
N(12) 0.049(3) 0.104(4) 0.097(4) 0.004(3) -0.027(3) -0.044(3)
C(1) 0.056(3) 0.049(3) 0.054(3) -0.010(2) 0.005(3) -0.021(2)
C(2) 0.044(3) 0.039(2) 0.058(3) -0.007(2) 0.010(3) -0.008(2)
C(3) 0.046(3) 0.032(2) 0.038(2) -0.011(2) 0.001(2) -0.000(2)
C(4) 0.032(2) 0.036(2) 0.037(2) -0.002(2) 0.006(2) -0.006(2)
C(5) 0.036(2) 0.044(3) 0.057(3) -0.011(2) 0.001(2) -0.010(2)
C(6) 0.033(2) 0.038(2) 0.038(2) 0.002(2) -0.001(2) -0.001(2)
C(7) 0.031(2) 0.037(2) 0.043(3) 0.007(2) -0.002(2) -0.006(2)
C(8) 0.076(3) 0.051(3) 0.058(3) 0.001(3) 0.023(3) -0.006(3)
C(9) 0.078(4) 0.072(4) 0.070(4) 0.009(3) 0.015(3) -0.026(3)
C(10) 0.056(3) 0.052(3) 0.086(4) 0.015(3) -0.010(3) -0.026(3)
C(11) 0.049(3) 0.049(3) 0.073(3) 0.005(2) -0.015(3) 0.000(3)
C(12) 0.041(3) 0.044(3) 0.053(3) 0.007(2) 0.003(2) 0.003(2)
C(13) 0.077(3) 0.055(3) 0.033(2) -0.004(3) 0.000(2) -0.003(2)
C(14) 0.085(4) 0.061(3) 0.039(3) 0.010(3) -0.008(3) -0.005(2)
C(15) 0.062(3) 0.038(2) 0.043(2) 0.008(2) -0.002(3) 0.006(2)
C(16) 0.052(3) 0.029(2) 0.049(3) 0.001(2) 0.004(2) 0.005(2)
C(17) 0.070(3) 0.043(3) 0.057(3) -0.005(2) 0.007(3) 0.008(2)
C(18) 0.040(3) 0.031(3) 0.052(3) -0.004(2) 0.002(2) 0.002(2)
C(19) 0.063(3) 0.033(3) 0.055(3) -0.017(2) -0.015(3) 0.002(2)
C(20) 0.079(3) 0.077(3) 0.049(3) -0.010(3) 0.004(3) -0.004(3)
C(21) 0.123(6) 0.112(5) 0.056(4) -0.047(5) 0.012(4) 0.007(4)
C(22) 0.148(7) 0.082(5) 0.072(5) -0.062(5) -0.045(5) 0.028(4)
C(23) 0.119(6) 0.043(3) 0.127(6) -0.021(4) -0.069(5) 0.024(4)
C(24) 0.073(4) 0.040(3) 0.088(4) -0.012(3) -0.034(3) -0.005(3)
C(25) 0.058(3) 0.048(3) 0.044(3) -0.005(2) 0.015(3) -0.005(2)
C(26) 0.040(2) 0.050(3) 0.041(2) -0.009(2) 0.013(2) -0.003(2)
C(27) 0.032(2) 0.038(3) 0.048(3) -0.000(2) 0.006(2) -0.002(2)
C(28) 0.040(3) 0.032(2) 0.043(3) 0.005(2) 0.004(2) 0.003(2)
C(29) 0.036(3) 0.049(3) 0.052(3) 0.008(2) -0.005(2) 0.009(2)
C(30) 0.053(3) 0.030(2) 0.034(3) 0.001(2) -0.008(2) 0.004(2)
C(31) 0.038(2) 0.035(2) 0.034(2) -0.001(2) 0.005(2) 0.009(2)
C(32) 0.055(3) 0.066(3) 0.052(3) -0.015(3) 0.002(3) -0.016(2)
C(33) 0.065(4) 0.098(4) 0.062(3) -0.018(3) 0.027(3) -0.035(3)
C(34) 0.054(3) 0.074(4) 0.077(4) -0.014(3) 0.023(3) -0.003(3)
C(35) 0.044(3) 0.065(3) 0.071(4) -0.022(2) -0.004(3) 0.009(3)
C(36) 0.052(3) 0.048(3) 0.042(3) -0.006(2) 0.002(2) -0.002(2)
C(37) 0.097(4) 0.086(4) 0.107(4) -0.030(4) 0.003(5) 0.026(4)

loop_
_atom_type_symbol
_atom_type_oxidation_number
_atom_type_number_in_cell
_atom_type_scat_dispersion_real
_atom_type_scat_dispersion_imag
_atom_type_scat_source
C 0 148 0.002 0.002 'International Tables for Crystallography (1992, Vol. C, Table 6.1.1.2)'
H 0 160 0.000 0.000 'International Tables for Crystallography (1992, Vol. C, Table 6.1.1.2)'
N 0 48 0.004 0.003 'International Tables for Crystallography (1992, Vol. C, Table 6.1.1.2)'
O 0 28 0.008 0.006 'International Tables for Crystallography (1992, Vol. C, Table 6.1.1.2)'
Mn 0 4 0.295 0.729
;
International Tables for Crystallography 
(1992, Vol. C, Tables 4.2.6.8 and 6.1.1.1)
;

loop_
_geom_angle_atom_site_label_1
_geom_angle_atom_site_label_2
_geom_angle_atom_site_label_3
_geom_angle
_geom_angle_site_symmetry_1
_geom_angle_site_symmetry_2
_geom_angle_site_symmetry_3
_geom_angle_publ_flag
N(2) Mn(1) N(3) 75.0(2) . . . ?
N(2) Mn(1) N(5) 95.4(2) . . . ?
N(2) Mn(1) N(6) 167.1(2) . . . ?
N(2) Mn(1) N(8) 98.3(2) . . . ?
N(2) Mn(1) N(9) 93.1(2) . . . ?
N(3) Mn(1) N(5) 91.7(2) . . . ?
N(3) Mn(1) N(6) 96.4(2) . . . ?
N(3) Mn(1) N(8) 170.3(2) . . . ?
N(3) Mn(1) N(9) 99.0(2) . . . ?
N(5) Mn(1) N(6) 74.9(2) . . . ?
N(5) Mn(1) N(8) 95.9(2) . . . ?
N(5) Mn(1) N(9) 167.7(2) . . . ?
N(6) Mn(1) N(8) 91.4(2) . . . ?
N(6) Mn(1) N(9) 97.8(2) . . . ?
N(8) Mn(1) N(9) 74.1(2) . . . ?
C(1) N(1) C(13) 115.7(6) . . . ?
C(1) N(1) C(25) 114.8(5) . . . ?
C(13) N(1) C(25) 114.8(6) . . . ?
Mn(1) N(2) C(2) 124.9(4) . . . ?
Mn(1) N(2) C(3) 116.0(4) . . . ?
C(2) N(2) C(3) 119.0(6) . . . ?
Mn(1) N(3) C(4) 107.1(4) . . . ?
Mn(1) N(3) C(6) 146.7(4) . . . ?
C(4) N(3) C(6) 105.9(5) . . . ?
C(5) N(4) C(6) 108.4(5) . . . ?
Mn(1) N(5) C(14) 125.7(4) . . . ?
Mn(1) N(5) C(15) 114.9(5) . . . ?
C(14) N(5) C(15) 119.2(6) . . . ?
Mn(1) N(6) C(16) 109.1(4) . . . ?
Mn(1) N(6) C(18) 144.5(4) . . . ?
C(16) N(6) C(18) 105.8(5) . . . ?
C(17) N(7) C(18) 108.6(6) . . . ?
Mn(1) N(8) C(26) 125.6(4) . . . ?
Mn(1) N(8) C(27) 116.1(4) . . . ?
C(26) N(8) C(27) 118.3(5) . . . ?
Mn(1) N(9) C(28) 110.6(4) . . . ?
Mn(1) N(9) C(30) 143.6(4) . . . ?
C(28) N(9) C(30) 105.1(5) . . . ?
C(29) N(10) C(30) 109.5(5) . . . ?
O(1) N(11) O(2) 119.3(7) . . . ?
O(1) N(11) O(3) 120.7(7) . . . ?
O(2) N(11) O(3) 120.0(7) . . . ?
O(4) N(12) O(5) 115.7(9) . . . ?
O(4) N(12) O(6) 116.7(10) . . . ?
O(5) N(12) O(6) 127.5(9) . . . ?
N(1) C(1) C(2) 110.7(5) . . . ?
N(2) C(2) C(1) 109.7(5) . . . ?
N(2) C(3) C(4) 121.0(6) . . . ?
N(3) C(4) C(3) 120.9(5) . . . ?
N(3) C(4) C(5) 109.1(6) . . . ?
C(3) C(4) C(5) 129.9(6) . . . ?
N(4) C(5) C(4) 106.4(6) . . . ?
N(3) C(6) N(4) 110.2(5) . . . ?
N(3) C(6) C(7) 129.0(6) . . . ?
N(4) C(6) C(7) 120.8(6) . . . ?
C(6) C(7) C(8) 119.8(6) . . . ?
C(6) C(7) C(12) 120.1(6) . . . ?
C(8) C(7) C(12) 120.0(6) . . . ?
C(7) C(8) C(9) 119.3(7) . . . ?
C(8) C(9) C(10) 121.0(8) . . . ?
C(9) C(10) C(11) 118.9(7) . . . ?
C(10) C(11) C(12) 120.6(7) . . . ?
C(7) C(12) C(11) 120.3(7) . . . ?
N(1) C(13) C(14) 111.2(6) . . . ?
N(5) C(14) C(13) 108.2(6) . . . ?
N(5) C(15) C(16) 119.9(6) . . . ?
N(6) C(16) C(15) 121.1(5) . . . ?
N(6) C(16) C(17) 109.4(6) . . . ?
C(15) C(16) C(17) 129.2(7) . . . ?
N(7) C(17) C(16) 105.7(6) . . . ?
N(6) C(18) N(7) 110.4(6) . . . ?
N(6) C(18) C(19) 127.9(6) . . . ?
N(7) C(18) C(19) 121.7(6) . . . ?
C(18) C(19) C(20) 119.4(7) . . . ?
C(18) C(19) C(24) 119.8(8) . . . ?
C(20) C(19) C(24) 120.6(7) . . . ?
C(19) C(20) C(21) 119.0(9) . . . ?
C(20) C(21) C(22) 121.6(10) . . . ?
C(21) C(22) C(23) 120.8(10) . . . ?
C(22) C(23) C(24) 118.9(10) . . . ?
C(19) C(24) C(23) 119.0(8) . . . ?
N(1) C(25) C(26) 111.0(6) . . . ?
N(8) C(26) C(25) 110.2(5) . . . ?
N(8) C(27) C(28) 119.1(6) . . . ?
N(9) C(28) C(27) 119.6(6) . . . ?
N(9) C(28) C(29) 110.1(6) . . . ?
C(27) C(28) C(29) 130.3(6) . . . ?
N(10) C(29) C(28) 105.4(6) . . . ?
N(9) C(30) N(10) 109.9(6) . . . ?
N(9) C(30) C(31) 126.4(6) . . . ?
N(10) C(30) C(31) 123.6(6) . . . ?
C(30) C(31) C(32) 119.9(6) . . . ?
C(30) C(31) C(36) 121.1(6) . . . ?
C(32) C(31) C(36) 119.0(6) . . . ?
C(31) C(32) C(33) 120.6(7) . . . ?
C(32) C(33) C(34) 120.3(7) . . . ?
C(33) C(34) C(35) 119.2(7) . . . ?
C(34) C(35) C(36) 121.6(7) . . . ?
C(31) C(36) C(35) 119.4(7) . . . ?

loop_
_geom_bond_atom_site_label_1
_geom_bond_atom_site_label_2
_geom_bond_distance
_geom_bond_site_symmetry_1
_geom_bond_site_symmetry_2
_geom_bond_publ_flag
Mn(1) N(2) 2.230(5) . . ?
Mn(1) N(3) 2.365(5) . . ?
Mn(1) N(5) 2.283(5) . . ?
Mn(1) N(6) 2.297(5) . . ?
Mn(1) N(8) 2.278(5) . . ?
Mn(1) N(9) 2.289(5) . . ?
O(1) N(11) 1.248(6) . . ?
O(2) N(11) 1.232(7) . . ?
O(3) N(11) 1.248(7) . . ?
O(4) N(12) 1.165(8) . . ?
O(5) N(12) 1.169(8) . . ?
O(6) N(12) 1.208(8) . . ?
O(7) C(37) 1.333(9) . . ?
N(1) C(1) 1.447(7) . . ?
N(1) C(13) 1.439(8) . . ?
N(1) C(25) 1.462(8) . . ?
N(2) C(2) 1.470(7) . . ?
N(2) C(3) 1.260(7) . . ?
N(3) C(4) 1.390(7) . . ?
N(3) C(6) 1.316(7) . . ?
N(4) C(5) 1.346(7) . . ?
N(4) C(6) 1.360(7) . . ?
N(5) C(14) 1.474(7) . . ?
N(5) C(15) 1.266(7) . . ?
N(6) C(16) 1.398(7) . . ?
N(6) C(18) 1.318(7) . . ?
N(7) C(17) 1.359(8) . . ?
N(7) C(18) 1.365(8) . . ?
N(8) C(26) 1.462(6) . . ?
N(8) C(27) 1.265(7) . . ?
N(9) C(28) 1.396(7) . . ?
N(9) C(30) 1.330(7) . . ?
N(10) C(29) 1.351(7) . . ?
N(10) C(30) 1.356(7) . . ?
C(1) C(2) 1.517(9) . . ?
C(3) C(4) 1.433(8) . . ?
C(4) C(5) 1.362(7) . . ?
C(6) C(7) 1.481(8) . . ?
C(7) C(8) 1.380(8) . . ?
C(7) C(12) 1.365(8) . . ?
C(8) C(9) 1.376(9) . . ?
C(9) C(10) 1.380(10) . . ?
C(10) C(11) 1.368(10) . . ?
C(11) C(12) 1.377(9) . . ?
C(13) C(14) 1.527(9) . . ?
C(15) C(16) 1.432(8) . . ?
C(16) C(17) 1.370(8) . . ?
C(18) C(19) 1.485(9) . . ?
C(19) C(20) 1.380(9) . . ?
C(19) C(24) 1.394(9) . . ?
C(20) C(21) 1.385(9) . . ?
C(21) C(22) 1.343(12) . . ?
C(22) C(23) 1.392(13) . . ?
C(23) C(24) 1.407(11) . . ?
C(25) C(26) 1.512(8) . . ?
C(27) C(28) 1.446(8) . . ?
C(28) C(29) 1.361(8) . . ?
C(30) C(31) 1.482(8) . . ?
C(31) C(32) 1.391(8) . . ?
C(31) C(36) 1.359(8) . . ?
C(32) C(33) 1.367(9) . . ?
C(33) C(34) 1.353(9) . . ?
C(34) C(35) 1.364(10) . . ?
C(35) C(36) 1.377(9) . . ?

loop_
_geom_contact_atom_site_label_1
_geom_contact_atom_site_label_2
_geom_contact_distance
_geom_contact_site_symmetry_1
_geom_contact_site_symmetry_2
_geom_contact_publ_flag
O(1) O(7) 3.072(7) . . no
O(2) N(10) 2.885(7) . 3_457 no
O(3) O(7) 2.820(7) . . no
O(5) N(4) 2.733(7) . 3_556 no
O(7) N(7) 2.749(6) . 4_646 no

loop_
_geom_hbond_atom_site_label_D
_geom_hbond_atom_site_label_H
_geom_hbond_atom_site_label_A
_geom_hbond_distance_DH
_geom_hbond_distance_HA
_geom_hbond_distance_DA
_geom_hbond_angle_DHA
_geom_hbond_site_symmetry_A
O(7) H(25) N(7) 0.94 2.14 2.749(6) 121.3 4_646
N(4) H(1) O(5) 0.95 1.79 2.733(7) 170.4 3_456
N(10) H(26) O(2) 0.96 2.03 2.885(7) 146.5 3_557
